data_4516791
loop_
_publ_author_name
'Yuan, Shuai'
'Qin, Jun-Sheng'
'Xu, Hai-Qun'
'Su, Jie'
'Rossi, Daniel'
'Chen, Yuanping'
'Zhang, Liangliang'
'Lollar, Christina'
'Wang, Qi'
'Jiang, Hai-Long'
'Son, Dong Hee'
'Xu, Hongyi'
'Huang, Zhehao'
'Zou, Xiaodong'
'Zhou, Hong-Cai'

_publ_section_title
;
 [Ti<sub>8</sub>Zr<sub>2</sub>O<sub>12</sub>(COO)<sub>16</sub>] Cluster:
 An Ideal Inorganic Building Unit for Photoactive Metal-Organic
 Frameworks.
;
_journal_issue 1
_journal_name_full 'ACS central science'
_journal_page_first 105
_journal_page_last 111
_journal_paper_doi 10.1021/acscentsci.7b00497
_journal_volume 4
_journal_year 2018
_chemical_formula_moiety 'C48 H80 O44 Ti8 Zr2'
_chemical_formula_sum 'C48 H80 O44 Ti8 Zr2'
_chemical_formula_weight 1926.76
_space_group_crystal_system triclinic
_space_group_IT_number 2
_space_group_name_Hall '-P 1'
_space_group_name_H-M_alt 'P -1'
_atom_sites_solution_hydrogens geom
_atom_sites_solution_primary dual
_audit_creation_date 2017-08-16
_audit_creation_method
;
Olex2 1.2
(compiled 2017.08.10 svn.r3458 for OlexSys, GUI svn.r5375)
;
_cell_angle_alpha 104.331(3)
_cell_angle_beta 109.519(3)
_cell_angle_gamma 110.620(3)
_cell_formula_units_Z 1
_cell_length_a 12.064(3)
_cell_length_b 13.543(3)
_cell_length_c 13.806(3)
_cell_measurement_reflns_used 4052
_cell_measurement_temperature 100
_cell_measurement_theta_max 27.5466
_cell_measurement_theta_min 2.4609
_cell_volume 1811.3(7)
_computing_molecular_graphics 'Olex2 (Dolomanov et al., 2009)'
_computing_publication_material 'Olex2 (Dolomanov et al., 2009)'
_computing_structure_refinement 'XL (Sheldrick, 2008)'
_computing_structure_solution 'ShelXT (Sheldrick, 2015)'
_diffrn_ambient_temperature 100
_diffrn_measured_fraction_theta_full 0.998
_diffrn_measured_fraction_theta_max 0.917
_diffrn_measurement_device_type 'Bruker APEX-II CCD'
_diffrn_radiation_type MoK\a
_diffrn_radiation_wavelength 0.71073
_diffrn_reflns_av_R_equivalents 0.0488
_diffrn_reflns_av_unetI/netI 0.0701
_diffrn_reflns_Laue_measured_fraction_full 0.998
_diffrn_reflns_Laue_measured_fraction_max 0.917
_diffrn_reflns_limit_h_max 16
_diffrn_reflns_limit_h_min -16
_diffrn_reflns_limit_k_max 18
_diffrn_reflns_limit_k_min -18
_diffrn_reflns_limit_l_max 18
_diffrn_reflns_limit_l_min -19
_diffrn_reflns_number 23285
_diffrn_reflns_point_group_measured_fraction_full 0.998
_diffrn_reflns_point_group_measured_fraction_max 0.917
_diffrn_reflns_theta_full 25.242
_diffrn_reflns_theta_max 29.661
_diffrn_reflns_theta_min 1.886
_exptl_absorpt_coefficient_mu 1.206
_exptl_crystal_colour colourless
_exptl_crystal_colour_primary colourless
_exptl_crystal_density_diffrn 1.766
_exptl_crystal_description block
_exptl_crystal_F_000 976
_exptl_crystal_size_max 0.1
_exptl_crystal_size_mid 0.1
_exptl_crystal_size_min 0.1
_refine_diff_density_max 0.893
_refine_diff_density_min -0.577
_refine_diff_density_rms 0.115
_refine_ls_extinction_method none
_refine_ls_goodness_of_fit_ref 1.033
_refine_ls_hydrogen_treatment constr
_refine_ls_matrix_type full
_refine_ls_number_parameters 468
_refine_ls_number_reflns 9407
_refine_ls_number_restraints 0
_refine_ls_restrained_S_all 1.033
_refine_ls_R_factor_all 0.0667
_refine_ls_R_factor_gt 0.0425
_refine_ls_shift/su_max 0.001
_refine_ls_shift/su_mean 0.000
_refine_ls_structure_factor_coef Fsqd
_refine_ls_weighting_details 'w=1/[\s^2^(Fo^2^)+(0.0362P)^2^+0.7151P] where P=(Fo^2^+2Fc^2^)/3'
_refine_ls_weighting_scheme calc
_refine_ls_wR_factor_gt 0.0888
_refine_ls_wR_factor_ref 0.0998
_reflns_Friedel_coverage 0.000
_reflns_number_gt 6896
_reflns_number_total 9407
_reflns_threshold_expression 'I > 2\s(I)'
_cod_data_source_file oc7b00497_si_002.cif
_cod_data_source_block '[Ti8Zr2O12(EtCOO)16]'
_cod_original_cell_volume 1811.3(8)
_cod_database_code 4516791
_shelx_shelxl_version_number 2014/7
_shelx_space_group_comment
;
The symmetry employed for this shelxl refinement is uniquely defined
by the following loop, which should always be used as a source of
symmetry information in preference to the above space-group names.
They are only intended as comments.
;
_shelx_estimated_absorpt_t_max 0.889
_shelx_estimated_absorpt_t_min 0.889
_olex2_refinement_description
;
1. Fixed Uiso
 At 1.2 times of:
  All C(H,H) groups
 At 1.5 times of:
  All C(H,H,H) groups
2.a Secondary CH2 refined with riding coordinates:
 C51(H51A,H51B), C57(H57A,H57B), C62(H62A,H62B), C69(H69A,H69B), C74(H74A,
 H74B), C79(H79A,H79B), C84(H84A,H84B), C85(H85A,H85B)
2.b Idealised Me refined as rotating group:
 C47(H47A,H47B,H47C), C72(H72A,H72B,H72C), C75(H75A,H75B,H75C), C78(H78A,H78B,
 H78C), C81(H81A,H81B,H81C), C88(H88A,H88B,H88C), C89(H89A,H89B,H89C), C93(H93A,
 H93B,H93C)
;
_olex2_submission_special_instructions 'No special instructions were received'

loop_
_space_group_symop_operation_xyz
'x, y, z'
'-x, -y, -z'

loop_
_atom_site_label
_atom_site_type_symbol
_atom_site_fract_x
_atom_site_fract_y
_atom_site_fract_z
_atom_site_U_iso_or_equiv
_atom_site_adp_type
_atom_site_occupancy
_atom_site_site_symmetry_order
_atom_site_calc_flag
_atom_site_refinement_flags_posn
Zr1 Zr 0.35628(3) 1.08766(3) 0.27622(2) 0.01273(8) Uani 1 1 d .
Ti2 Ti 0.66415(5) 1.17100(5) 0.43428(5) 0.01436(12) Uani 1 1 d .
Ti4 Ti 0.42666(5) 0.87972(5) 0.25453(4) 0.01445(12) Uani 1 1 d .
Ti6 Ti 0.20464(5) 0.90745(5) 0.35929(5) 0.01455(12) Uani 1 1 d .
Ti8 Ti 0.44247(6) 1.19870(5) 0.53939(4) 0.01417(12) Uani 1 1 d .
O2 O 0.2912(2) 1.07108(18) 0.40669(16) 0.0147(4) Uani 1 1 d .
O4 O 0.5261(2) 1.20369(17) 0.44404(17) 0.0140(4) Uani 1 1 d .
O6 O 0.4941(2) 0.87958(18) 0.39217(17) 0.0152(4) Uani 1 1 d .
O7 O 0.5206(2) 1.04241(18) 0.29890(17) 0.0147(4) Uani 1 1 d .
O9 O 0.32582(19) 0.90116(17) 0.47217(17) 0.0151(4) Uani 1 1 d .
O12 O 0.2862(2) 0.90895(17) 0.26187(16) 0.0139(4) Uani 1 1 d .
O14 O 0.3174(2) 1.23582(18) 0.31184(17) 0.0180(5) Uani 1 1 d .
O15 O 0.3054(2) 0.99675(19) 0.09969(17) 0.0187(5) Uani 1 1 d .
O17 O 0.6939(2) 1.27066(19) 0.34490(19) 0.0213(5) Uani 1 1 d .
O20 O 0.0375(2) 0.8867(2) 0.23032(18) 0.0204(5) Uani 1 1 d .
O22 O 0.4794(2) 1.21243(19) 0.23307(18) 0.0188(5) Uani 1 1 d .
O24 O 0.3813(2) 1.31237(19) 0.49629(18) 0.0211(5) Uani 1 1 d .
O25 O 0.3164(2) 0.70277(19) 0.18981(18) 0.0252(5) Uani 1 1 d .
O28 O 0.1869(2) 0.8581(2) 0.58596(19) 0.0229(5) Uani 1 1 d .
O30 O 0.3514(2) 0.84981(19) 0.08708(17) 0.0215(5) Uani 1 1 d .
O32 O 0.1414(2) 1.01683(19) 0.17536(17) 0.0179(5) Uani 1 1 d .
O34 O 0.1017(2) 0.72800(19) 0.29078(18) 0.0239(5) Uani 1 1 d .
O35 O 0.5743(2) 0.8509(2) 0.23320(19) 0.0252(5) Uani 1 1 d .
O38 O 0.4009(2) 0.65067(19) 0.32742(18) 0.0251(5) Uani 1 1 d .
O40 O 0.0965(2) 0.9044(2) 0.44540(19) 0.0223(5) Uani 1 1 d .
O42 O 0.1871(2) 0.67896(19) 0.43107(19) 0.0242(5) Uani 1 1 d .
O44 O 0.6604(2) 0.7977(2) 0.36995(19) 0.0245(5) Uani 1 1 d .
C46 C 0.6022(3) 1.2728(3) 0.2677(3) 0.0209(7) Uani 1 1 d .
C47 C 0.5466(5) 1.3196(4) 0.0960(4) 0.0535(13) Uani 1 1 d .
H47A H 0.5375 1.2477 0.0476 0.080 Uiso 1 1 calc GR
H47B H 0.5791 1.3805 0.0708 0.080 Uiso 1 1 calc GR
H47C H 0.4594 1.3066 0.0913 0.080 Uiso 1 1 calc GR
C50 C 0.6527(3) 0.8181(3) 0.2837(3) 0.0221(7) Uani 1 1 d .
C51 C 0.2515(4) 0.8716(3) -0.0812(3) 0.0369(10) Uani 1 1 d .
H51A H 0.2435 0.7944 -0.1155 0.044 Uiso 1 1 calc R
H51B H 0.1607 0.8639 -0.1126 0.044 Uiso 1 1 calc R
C54 C 0.0386(3) 0.9346(3) 0.1623(3) 0.0198(7) Uani 1 1 d .
C56 C 0.3069(3) 0.9092(3) 0.0445(3) 0.0208(7) Uani 1 1 d .
C57 C 0.6448(4) 1.3565(3) 0.2165(3) 0.0313(9) Uani 1 1 d .
H57A H 0.6591 1.4326 0.2632 0.038 Uiso 1 1 calc R
H57B H 0.7315 1.3668 0.2196 0.038 Uiso 1 1 calc R
C59 C 0.3285(3) 0.6288(3) 0.2267(3) 0.0194(7) Uani 1 1 d .
C62 C 0.2560(4) 0.5048(3) 0.1423(3) 0.0320(9) Uani 1 1 d .
H62A H 0.2283 0.4522 0.1781 0.038 Uiso 1 1 calc R
H62B H 0.1750 0.4904 0.0782 0.038 Uiso 1 1 calc R
C63 C 0.3349(3) 1.3105(3) 0.3984(3) 0.0182(7) Uani 1 1 d .
C65 C 0.1096(3) 0.6553(3) 0.3305(3) 0.0213(7) Uani 1 1 d .
C68 C 0.1003(3) 0.8799(3) 0.5289(3) 0.0190(7) Uani 1 1 d .
C69 C 0.0196(4) 0.5284(3) 0.2552(3) 0.0395(10) Uani 1 1 d .
H69A H -0.0402 0.4956 0.2864 0.047 Uiso 1 1 calc R
H69B H 0.0756 0.4895 0.2578 0.047 Uiso 1 1 calc R
C72 C -0.0657(5) 0.4996(4) 0.1332(4) 0.0672(15) Uani 1 1 d .
H72A H -0.1102 0.4156 0.0890 0.101 Uiso 1 1 calc GR
H72B H -0.0091 0.5392 0.1035 0.101 Uiso 1 1 calc GR
H72C H -0.1332 0.5252 0.1279 0.101 Uiso 1 1 calc GR
C74 C 0.3010(4) 1.4042(3) 0.3852(3) 0.0285(8) Uani 1 1 d .
H74A H 0.2120 1.3682 0.3191 0.034 Uiso 1 1 calc R
H74B H 0.3669 1.4561 0.3690 0.034 Uiso 1 1 calc R
C75 C 0.3344(5) 0.9525(6) -0.1128(4) 0.083(2) Uani 1 1 d .
H75A H 0.2886 0.9286 -0.1945 0.124 Uiso 1 1 calc GR
H75B H 0.4204 0.9523 -0.0914 0.124 Uiso 1 1 calc GR
H75C H 0.3498 1.0307 -0.0735 0.124 Uiso 1 1 calc GR
C78 C 0.2989(5) 1.4770(4) 0.4874(4) 0.0477(12) Uani 1 1 d .
H78A H 0.2807 1.5386 0.4735 0.072 Uiso 1 1 calc GR
H78B H 0.3858 1.5116 0.5540 0.072 Uiso 1 1 calc GR
H78C H 0.2287 1.4277 0.5006 0.072 Uiso 1 1 calc GR
C79 C -0.0895(3) 0.8859(3) 0.0556(3) 0.0326(9) Uani 1 1 d .
H79A H -0.1011 0.9499 0.0395 0.039 Uiso 1 1 calc R
H79B H -0.1666 0.8401 0.0649 0.039 Uiso 1 1 calc R
C81 C 0.0021(4) 0.8571(4) 0.6635(3) 0.0367(10) Uani 1 1 d .
H81A H 0.0001 0.7824 0.6554 0.055 Uiso 1 1 calc GR
H81B H -0.0723 0.8583 0.6769 0.055 Uiso 1 1 calc GR
H81C H 0.0869 0.9197 0.7274 0.055 Uiso 1 1 calc GR
C84 C 0.7464(4) 0.8034(4) 0.2400(3) 0.0382(10) Uani 1 1 d .
H84A H 0.8382 0.8666 0.2940 0.046 Uiso 1 1 calc R
H84B H 0.7221 0.8114 0.1674 0.046 Uiso 1 1 calc R
C85 C -0.0107(3) 0.8735(3) 0.5578(3) 0.0276(8) Uani 1 1 d .
H85A H -0.0167 0.9458 0.5648 0.033 Uiso 1 1 calc R
H85B H -0.0959 0.8086 0.4940 0.033 Uiso 1 1 calc R
C88 C -0.0839(5) 0.8096(4) -0.0413(3) 0.0564(14) Uani 1 1 d .
H88A H -0.1700 0.7722 -0.1094 0.085 Uiso 1 1 calc GR
H88B H -0.0652 0.7501 -0.0224 0.085 Uiso 1 1 calc GR
H88C H -0.0130 0.8569 -0.0550 0.085 Uiso 1 1 calc GR
C89 C 0.7459(5) 0.6888(4) 0.2219(4) 0.0580(14) Uani 1 1 d .
H89A H 0.6584 0.6260 0.1616 0.087 Uiso 1 1 calc GR
H89B H 0.7636 0.6775 0.2918 0.087 Uiso 1 1 calc GR
H89C H 0.8155 0.6884 0.2004 0.087 Uiso 1 1 calc GR
C93 C 0.3481(6) 0.4831(5) 0.1017(6) 0.102(2) Uani 1 1 d .
H93A H 0.3010 0.4041 0.0428 0.153 Uiso 1 1 calc GR
H93B H 0.4250 0.4922 0.1647 0.153 Uiso 1 1 calc GR
H93C H 0.3793 0.5387 0.0706 0.153 Uiso 1 1 calc GR

loop_
_atom_site_aniso_label
_atom_site_aniso_U_11
_atom_site_aniso_U_22
_atom_site_aniso_U_33
_atom_site_aniso_U_23
_atom_site_aniso_U_13
_atom_site_aniso_U_12
Zr1 0.01448(15) 0.01596(15) 0.01162(14) 0.00765(12) 0.00664(12) 0.00925(12)
Ti2 0.0138(3) 0.0172(3) 0.0152(3) 0.0094(2) 0.0071(2) 0.0084(2)
Ti4 0.0191(3) 0.0168(3) 0.0123(3) 0.0077(2) 0.0080(2) 0.0116(2)
Ti6 0.0134(3) 0.0181(3) 0.0147(3) 0.0095(2) 0.0067(2) 0.0082(2)
Ti8 0.0184(3) 0.0166(3) 0.0122(3) 0.0076(2) 0.0077(2) 0.0114(2)
O2 0.0167(11) 0.0200(11) 0.0115(10) 0.0079(9) 0.0073(9) 0.0113(9)
O4 0.0157(11) 0.0153(11) 0.0142(10) 0.0079(9) 0.0070(9) 0.0095(9)
O6 0.0201(11) 0.0178(11) 0.0136(11) 0.0082(9) 0.0092(9) 0.0124(10)
O7 0.0168(11) 0.0186(11) 0.0143(11) 0.0088(9) 0.0085(9) 0.0114(9)
O9 0.0129(10) 0.0175(11) 0.0163(11) 0.0090(9) 0.0073(9) 0.0068(9)
O12 0.0151(11) 0.0165(11) 0.0121(10) 0.0068(9) 0.0067(9) 0.0086(9)
O14 0.0226(12) 0.0199(12) 0.0173(11) 0.0089(10) 0.0100(10) 0.0145(10)
O15 0.0238(12) 0.0246(12) 0.0127(11) 0.0086(10) 0.0092(10) 0.0154(10)
O17 0.0223(12) 0.0250(13) 0.0246(13) 0.0172(11) 0.0127(10) 0.0128(10)
O20 0.0151(11) 0.0290(13) 0.0186(12) 0.0147(10) 0.0065(10) 0.0099(10)
O22 0.0199(12) 0.0230(12) 0.0194(12) 0.0135(10) 0.0113(10) 0.0110(10)
O24 0.0310(13) 0.0242(13) 0.0163(11) 0.0107(10) 0.0108(10) 0.0201(11)
O25 0.0316(14) 0.0191(12) 0.0172(12) 0.0072(10) 0.0042(11) 0.0111(11)
O28 0.0225(12) 0.0374(14) 0.0243(12) 0.0211(11) 0.0148(11) 0.0204(11)
O30 0.0322(13) 0.0245(13) 0.0144(11) 0.0096(10) 0.0113(10) 0.0187(11)
O32 0.0162(11) 0.0218(12) 0.0172(11) 0.0099(10) 0.0065(9) 0.0105(10)
O34 0.0218(12) 0.0198(12) 0.0187(12) 0.0077(10) 0.0021(10) 0.0057(10)
O35 0.0351(14) 0.0392(15) 0.0232(13) 0.0207(12) 0.0197(11) 0.0286(12)
O38 0.0332(14) 0.0203(12) 0.0168(12) 0.0083(10) 0.0051(11) 0.0137(11)
O40 0.0224(12) 0.0367(14) 0.0230(12) 0.0207(11) 0.0149(10) 0.0197(11)
O42 0.0251(13) 0.0198(12) 0.0212(12) 0.0100(10) 0.0058(10) 0.0078(10)
O44 0.0323(14) 0.0393(15) 0.0231(12) 0.0199(11) 0.0189(11) 0.0279(12)
C46 0.0304(19) 0.0197(17) 0.0212(17) 0.0107(14) 0.0169(16) 0.0145(15)
C47 0.063(3) 0.062(3) 0.048(3) 0.042(3) 0.028(3) 0.028(3)
C50 0.0269(18) 0.0300(19) 0.0204(17) 0.0138(15) 0.0159(15) 0.0177(16)
C51 0.065(3) 0.040(2) 0.0164(18) 0.0129(17) 0.0168(19) 0.037(2)
C54 0.0196(17) 0.0259(18) 0.0169(16) 0.0095(14) 0.0084(14) 0.0136(15)
C56 0.0274(18) 0.0243(18) 0.0161(16) 0.0112(14) 0.0123(15) 0.0138(15)
C57 0.033(2) 0.034(2) 0.033(2) 0.0235(18) 0.0175(18) 0.0136(18)
C59 0.0189(16) 0.0156(16) 0.0199(17) 0.0062(14) 0.0074(14) 0.0066(14)
C62 0.041(2) 0.0187(18) 0.0225(19) 0.0061(15) 0.0064(17) 0.0106(17)
C63 0.0195(16) 0.0184(16) 0.0241(17) 0.0123(14) 0.0118(14) 0.0125(14)
C65 0.0215(17) 0.0198(17) 0.0233(18) 0.0085(14) 0.0114(15) 0.0097(14)
C68 0.0168(16) 0.0223(17) 0.0198(16) 0.0100(14) 0.0083(14) 0.0106(14)
C69 0.037(2) 0.024(2) 0.030(2) 0.0067(17) 0.0007(18) 0.0052(18)
C72 0.067(3) 0.048(3) 0.043(3) 0.006(2) 0.000(3) 0.016(3)
C74 0.043(2) 0.028(2) 0.0274(19) 0.0151(16) 0.0160(18) 0.0276(18)
C75 0.044(3) 0.143(6) 0.029(3) 0.042(3) 0.016(2) 0.008(3)
C78 0.077(3) 0.047(3) 0.043(3) 0.024(2) 0.029(2) 0.049(3)
C79 0.0161(17) 0.045(2) 0.027(2) 0.0212(18) 0.0027(15) 0.0064(17)
C81 0.036(2) 0.057(3) 0.041(2) 0.033(2) 0.029(2) 0.027(2)
C84 0.048(2) 0.066(3) 0.044(2) 0.039(2) 0.037(2) 0.045(2)
C85 0.0257(19) 0.044(2) 0.033(2) 0.0230(18) 0.0215(17) 0.0240(18)
C88 0.068(3) 0.035(3) 0.025(2) 0.0039(19) -0.004(2) 0.013(2)
C89 0.054(3) 0.052(3) 0.076(4) 0.010(3) 0.043(3) 0.032(3)
C93 0.104(5) 0.059(4) 0.116(6) -0.013(4) 0.068(5) 0.028(4)

loop_
_atom_type_symbol
_atom_type_description
_atom_type_scat_dispersion_real
_atom_type_scat_dispersion_imag
_atom_type_scat_source
C C 0.0033 0.0016 'International Tables Vol C Tables 4.2.6.8 and 6.1.1.4'
H H 0.0000 0.0000 'International Tables Vol C Tables 4.2.6.8 and 6.1.1.4'
O O 0.0106 0.0060 'International Tables Vol C Tables 4.2.6.8 and 6.1.1.4'
Ti Ti 0.2776 0.4457 'International Tables Vol C Tables 4.2.6.8 and 6.1.1.4'
Zr Zr -2.9673 0.5597 'International Tables Vol C Tables 4.2.6.8 and 6.1.1.4'

loop_
_geom_angle_atom_site_label_1
_geom_angle_atom_site_label_2
_geom_angle_atom_site_label_3
_geom_angle
_geom_angle_site_symmetry_1
_geom_angle_site_symmetry_3
Ti2 Zr1 Ti6 102.50(2) . .
Ti4 Zr1 Ti2 66.781(19) . .
Ti4 Zr1 Ti6 66.95(2) . .
Ti4 Zr1 Ti8 102.122(17) . .
Ti8 Zr1 Ti2 66.897(17) . .
Ti8 Zr1 Ti6 66.71(2) . .
O2 Zr1 Ti2 95.48(6) . .
O2 Zr1 Ti4 95.15(5) . .
O2 Zr1 Ti6 35.60(5) . .
O2 Zr1 Ti8 35.93(6) . .
O2 Zr1 O7 110.00(7) . .
O4 Zr1 Ti2 35.50(5) . .
O4 Zr1 Ti4 94.42(5) . .
O4 Zr1 Ti6 94.64(6) . .
O4 Zr1 Ti8 35.68(5) . .
O4 Zr1 O2 70.65(8) . .
O4 Zr1 O7 70.17(8) . .
O4 Zr1 O12 108.49(7) . .
O4 Zr1 O14 80.08(8) . .
O4 Zr1 O15 142.54(8) . .
O7 Zr1 Ti2 35.68(5) . .
O7 Zr1 Ti4 35.86(5) . .
O7 Zr1 Ti6 95.39(6) . .
O7 Zr1 Ti8 95.08(5) . .
O12 Zr1 Ti2 94.70(5) . .
O12 Zr1 Ti4 35.57(5) . .
O12 Zr1 Ti6 35.73(5) . .
O12 Zr1 Ti8 94.57(5) . .
O12 Zr1 O2 70.37(7) . .
O12 Zr1 O7 70.48(8) . .
O14 Zr1 Ti2 109.38(6) . .
O14 Zr1 Ti4 173.48(6) . .
O14 Zr1 Ti6 109.77(6) . .
O14 Zr1 Ti8 71.37(6) . .
O14 Zr1 O2 79.78(8) . .
O14 Zr1 O7 142.40(8) . .
O14 Zr1 O12 143.22(8) . .
O15 Zr1 Ti2 109.25(6) . .
O15 Zr1 Ti4 71.03(6) . .
O15 Zr1 Ti6 109.66(6) . .
O15 Zr1 Ti8 173.15(6) . .
O15 Zr1 O2 142.70(8) . .
O15 Zr1 O7 79.30(8) . .
O15 Zr1 O12 79.93(8) . .
O15 Zr1 O14 115.48(8) . .
O22 Zr1 Ti2 71.30(6) . .
O22 Zr1 Ti4 109.55(6) . .
O22 Zr1 Ti6 173.80(6) . .
O22 Zr1 Ti8 109.99(6) . .
O22 Zr1 O2 143.19(8) . .
O22 Zr1 O4 80.37(8) . .
O22 Zr1 O7 79.50(8) . .
O22 Zr1 O12 142.70(8) . .
O22 Zr1 O14 73.16(8) . .
O22 Zr1 O15 73.03(8) . .
O22 Zr1 O32 114.67(8) . .
O32 Zr1 Ti2 173.92(6) . .
O32 Zr1 Ti4 109.07(6) . .
O32 Zr1 Ti6 71.52(6) . .
O32 Zr1 Ti8 110.68(6) . .
O32 Zr1 O2 80.28(8) . .
O32 Zr1 O4 144.09(8) . .
O32 Zr1 O7 142.04(8) . .
O32 Zr1 O12 79.81(8) . .
O32 Zr1 O14 74.30(8) . .
O32 Zr1 O15 72.55(8) . .
Zr1 Ti2 Ti6 128.58(2) . 2_676
O4 Ti2 Zr1 41.87(6) . .
O4 Ti2 Ti6 111.45(6) . 2_676
O4 Ti2 O17 90.64(9) . .
O4 Ti2 O28 175.14(9) . 2_676
O4 Ti2 O42 93.62(9) . 2_676
O7 Ti2 Zr1 42.91(6) . .
O7 Ti2 Ti6 113.05(7) . 2_676
O7 Ti2 O4 83.51(9) . .
O7 Ti2 O17 90.29(9) . .
O7 Ti2 O28 95.61(9) . 2_676
O7 Ti2 O42 172.83(9) . 2_676
O9 Ti2 Zr1 108.94(7) 2_676 .
O9 Ti2 Ti6 19.65(6) 2_676 2_676
O9 Ti2 O4 97.50(9) 2_676 .
O9 Ti2 O7 98.65(9) 2_676 .
O9 Ti2 O17 168.51(9) 2_676 .
O9 Ti2 O28 87.35(9) 2_676 2_676
O9 Ti2 O42 88.22(10) 2_676 2_676
O17 Ti2 Zr1 82.53(6) . .
O17 Ti2 Ti6 148.86(7) . 2_676
O28 Ti2 Zr1 136.09(7) 2_676 .
O28 Ti2 Ti6 73.30(6) 2_676 2_676
O28 Ti2 O17 84.58(9) 2_676 .
O42 Ti2 Zr1 132.66(7) 2_676 .
O42 Ti2 Ti6 74.11(7) 2_676 2_676
O42 Ti2 O17 83.16(9) 2_676 .
O42 Ti2 O28 86.70(10) 2_676 2_676
Zr1 Ti4 Ti8 127.93(2) . 2_676
O6 Ti4 Zr1 108.26(7) . .
O6 Ti4 Ti8 19.66(6) . 2_676
O6 Ti4 O7 97.89(9) . .
O6 Ti4 O12 97.36(9) . .
O6 Ti4 O25 88.07(9) . .
O6 Ti4 O30 168.63(9) . .
O6 Ti4 O35 87.89(9) . .
O7 Ti4 Zr1 43.16(6) . .
O7 Ti4 Ti8 111.93(6) . 2_676
O7 Ti4 O25 174.04(9) . .
O7 Ti4 O30 91.29(9) . .
O7 Ti4 O35 94.14(9) . .
O12 Ti4 Zr1 42.29(6) . .
O12 Ti4 Ti8 111.57(6) . 2_676
O12 Ti4 O7 84.23(9) . .
O12 Ti4 O25 95.06(9) . .
O12 Ti4 O30 90.20(9) . .
O12 Ti4 O35 174.66(9) . .
O25 Ti4 Zr1 134.70(7) . .
O25 Ti4 Ti8 73.85(6) . 2_676
O30 Ti4 Zr1 83.04(6) . .
O30 Ti4 Ti8 149.01(6) . 2_676
O30 Ti4 O25 82.79(9) . .
O35 Ti4 Zr1 134.89(7) . .
O35 Ti4 Ti8 73.76(6) . 2_676
O35 Ti4 O25 86.03(10) . .
O35 Ti4 O30 84.75(9) . .
Zr1 Ti6 Ti2 128.91(2) . 2_676
O2 Ti6 Zr1 42.77(6) . .
O2 Ti6 Ti2 112.02(6) . 2_676
O2 Ti6 O12 83.61(9) . .
O2 Ti6 O20 91.91(9) . .
O2 Ti6 O34 174.06(9) . .
O2 Ti6 O40 96.18(9) . .
O9 Ti6 Zr1 109.14(7) . .
O9 Ti6 Ti2 19.77(6) . 2_676
O9 Ti6 O2 97.70(9) . .
O9 Ti6 O12 98.91(9) . .
O9 Ti6 O20 168.49(9) . .
O9 Ti6 O34 87.56(9) . .
O9 Ti6 O40 88.90(9) . .
O12 Ti6 Zr1 42.07(6) . .
O12 Ti6 Ti2 113.05(6) . 2_676
O12 Ti6 O20 88.40(9) . .
O12 Ti6 O34 92.87(9) . .
O12 Ti6 O40 172.15(9) . .
O20 Ti6 Zr1 82.24(6) . .
O20 Ti6 Ti2 148.80(6) . 2_676
O20 Ti6 O34 83.19(9) . .
O34 Ti6 Zr1 132.69(7) . .
O34 Ti6 Ti2 73.75(6) . 2_676
O40 Ti6 Zr1 135.63(7) . .
O40 Ti6 Ti2 74.34(6) . 2_676
O40 Ti6 O20 83.76(9) . .
O40 Ti6 O34 86.65(10) . .
Zr1 Ti8 Ti4 129.95(2) . 2_676
O2 Ti8 Zr1 43.01(6) . .
O2 Ti8 Ti4 113.23(7) . 2_676
O2 Ti8 O24 90.79(9) . .
O2 Ti8 O38 172.60(9) . 2_676
O2 Ti8 O44 94.05(10) . 2_676
O4 Ti8 Zr1 42.02(6) . .
O4 Ti8 Ti4 113.26(6) . 2_676
O4 Ti8 O2 83.81(9) . .
O4 Ti8 O24 90.00(9) . .
O4 Ti8 O38 94.41(10) . 2_676
O4 Ti8 O44 172.47(9) . 2_676
O6 Ti8 Zr1 110.11(7) 2_676 .
O6 Ti8 Ti4 19.84(6) 2_676 2_676
O6 Ti8 O2 99.16(10) 2_676 .
O6 Ti8 O4 98.91(9) 2_676 .
O6 Ti8 O24 167.26(9) 2_676 .
O6 Ti8 O38 88.20(10) 2_676 2_676
O6 Ti8 O44 88.55(9) 2_676 2_676
O24 Ti8 Zr1 82.59(6) . .
O24 Ti8 Ti4 147.45(6) . 2_676
O38 Ti8 Zr1 133.45(7) 2_676 .
O38 Ti8 Ti4 74.08(7) 2_676 2_676
O38 Ti8 O24 82.02(9) 2_676 .
O44 Ti8 Zr1 134.05(7) 2_676 .
O44 Ti8 Ti4 74.22(6) 2_676 2_676
O44 Ti8 O24 82.80(9) 2_676 .
O44 Ti8 O38 86.80(10) 2_676 2_676
Ti6 O2 Zr1 101.62(9) . .
Ti6 O2 Ti8 134.54(11) . .
Ti8 O2 Zr1 101.07(9) . .
Ti2 O4 Zr1 102.63(9) . .
Ti2 O4 Ti8 135.28(11) . .
Ti8 O4 Zr1 102.31(9) . .
Ti8 O6 Ti4 140.49(12) 2_676 .
Ti2 O7 Zr1 101.42(9) . .
Ti4 O7 Zr1 100.99(9) . .
Ti4 O7 Ti2 134.94(11) . .
Ti6 O9 Ti2 140.59(12) . 2_676
Ti4 O12 Zr1 102.14(9) . .
Ti4 O12 Ti6 135.35(11) . .
Ti6 O12 Zr1 102.21(9) . .
C63 O14 Zr1 135.7(2) . .
C56 O15 Zr1 135.8(2) . .
C46 O17 Ti2 125.4(2) . .
C54 O20 Ti6 125.5(2) . .
C46 O22 Zr1 136.1(2) . .
C63 O24 Ti8 126.2(2) . .
C59 O25 Ti4 132.8(2) . .
C68 O28 Ti2 133.6(2) . 2_676
C56 O30 Ti4 125.4(2) . .
C54 O32 Zr1 134.9(2) . .
C65 O34 Ti6 132.7(2) . .
C50 O35 Ti4 133.5(2) . .
C59 O38 Ti8 132.1(2) . 2_676
C68 O40 Ti6 133.2(2) . .
C65 O42 Ti2 133.7(2) . 2_676
C50 O44 Ti8 133.0(2) . 2_676
O17 C46 C57 117.3(3) . .
O22 C46 O17 124.7(3) . .
O22 C46 C57 118.0(3) . .
O35 C50 O44 125.5(3) . .
O35 C50 C84 117.6(3) . .
O44 C50 C84 116.9(3) . .
C75 C51 C56 113.1(4) . .
O20 C54 C79 117.9(3) . .
O32 C54 O20 124.3(3) . .
O32 C54 C79 117.7(3) . .
O15 C56 O30 124.6(3) . .
O15 C56 C51 117.6(3) . .
O30 C56 C51 117.8(3) . .
C47 C57 C46 114.7(3) . .
O25 C59 O38 125.5(3) . .
O25 C59 C62 117.3(3) . .
O38 C59 C62 117.1(3) . .
C93 C62 C59 108.1(3) . .
O14 C63 O24 124.1(3) . .
O14 C63 C74 117.8(3) . .
O24 C63 C74 118.0(3) . .
O34 C65 O42 125.6(3) . .
O34 C65 C69 118.9(3) . .
O42 C65 C69 115.5(3) . .
O28 C68 O40 125.1(3) . .
O28 C68 C85 118.7(3) . .
O40 C68 C85 116.2(3) . .
C65 C69 C72 115.6(3) . .
C63 C74 C78 114.7(3) . .
C54 C79 C88 109.2(3) . .
C50 C84 C89 114.1(3) . .
C81 C85 C68 115.9(3) . .

loop_
_geom_bond_atom_site_label_1
_geom_bond_atom_site_label_2
_geom_bond_distance
_geom_bond_site_symmetry_2
Zr1 Ti2 3.2005(10) .
Zr1 Ti4 3.1904(9) .
Zr1 Ti6 3.2034(8) .
Zr1 Ti8 3.1957(10) .
Zr1 O2 2.221(2) .
Zr1 O4 2.189(2) .
Zr1 O7 2.223(2) .
Zr1 O12 2.196(2) .
Zr1 O14 2.194(2) .
Zr1 O15 2.194(2) .
Zr1 O22 2.177(2) .
Zr1 O32 2.181(2) .
Ti2 Ti6 3.3801(9) 2_676
Ti2 O4 1.905(2) .
Ti2 O7 1.904(2) .
Ti2 O9 1.800(2) 2_676
Ti2 O17 2.062(2) .
Ti2 O28 2.060(2) 2_676
Ti2 O42 2.034(2) 2_676
Ti4 Ti8 3.3749(9) 2_676
Ti4 O6 1.801(2) .
Ti4 O7 1.904(2) .
Ti4 O12 1.898(2) .
Ti4 O25 2.052(2) .
Ti4 O30 2.051(2) .
Ti4 O35 2.049(2) .
Ti6 Ti2 3.3801(9) 2_676
Ti6 O2 1.904(2) .
Ti6 O9 1.790(2) .
Ti6 O12 1.914(2) .
Ti6 O20 2.067(2) .
Ti6 O34 2.072(2) .
Ti6 O40 2.035(2) .
Ti8 Ti4 3.3749(9) 2_676
Ti8 O2 1.911(2) .
Ti8 O4 1.908(2) .
Ti8 O6 1.785(2) 2_676
Ti8 O24 2.057(2) .
Ti8 O38 2.054(2) 2_676
Ti8 O44 2.040(2) 2_676
O6 Ti8 1.785(2) 2_676
O9 Ti2 1.800(2) 2_676
O14 C63 1.256(4) .
O15 C56 1.250(4) .
O17 C46 1.269(4) .
O20 C54 1.267(4) .
O22 C46 1.254(4) .
O24 C63 1.268(4) .
O25 C59 1.260(4) .
O28 Ti2 2.060(2) 2_676
O28 C68 1.258(4) .
O30 C56 1.268(4) .
O32 C54 1.260(4) .
O34 C65 1.256(4) .
O35 C50 1.260(4) .
O38 Ti8 2.054(2) 2_676
O38 C59 1.260(4) .
O40 C68 1.267(4) .
O42 Ti2 2.034(2) 2_676
O42 C65 1.267(4) .
O44 Ti8 2.040(2) 2_676
O44 C50 1.268(4) .
C46 C57 1.509(5) .
C47 C57 1.509(5) .
C50 C84 1.495(5) .
C51 C56 1.506(4) .
C51 C75 1.465(6) .
C54 C79 1.508(4) .
C59 C62 1.503(4) .
C62 C93 1.483(6) .
C63 C74 1.497(4) .
C65 C69 1.503(5) .
C68 C85 1.501(4) .
C69 C72 1.511(6) .
C74 C78 1.522(5) .
C79 C88 1.512(6) .
C81 C85 1.496(5) .
C84 C89 1.508(6) .
